data_4321299
loop_
_publ_author_name
'Hiroyasu Sugiyama'
'Md. Munkir Hossain'
'Yong-Shou Lin'
'Kazuko Matsumoto'

_publ_section_title
;
 Syntheses of Ketonated Disulfide-Bridged Diruthenium Complexes via C-H
 Bond Activation and C-S Bond Formation
;
_journal_name_full 'Inorganic Chemistry'
_journal_page_first 3948
_journal_page_last 3956
_journal_paper_doi 10.1021/ic0000855
_journal_volume 39
_journal_year 2000
_chemical_formula_sum 'C26 H59 F18 N5 O13 P7 Ru2 S2'
_chemical_formula_weight 1474.83
_space_group_IT_number 2
_symmetry_cell_setting triclinic
_symmetry_Int_Tables_number 2
_symmetry_space_group_name_Hall '-P 1'
_symmetry_space_group_name_H-M 'P -1'
_cell_angle_alpha 101.96(3)
_cell_angle_beta 110.46(2)
_cell_angle_gamma 84.28(3)
_cell_formula_units_Z 2
_cell_length_a 12.471(3)
_cell_length_b 21.72(1)
_cell_length_c 12.206(3)
_cell_measurement_reflns_used 25
_cell_measurement_temperature 298.2
_cell_measurement_theta_max 14.9
_cell_measurement_theta_min 14.0
_cell_volume 3029.1(18)
_computing_cell_refinement 'MSC/AFC Diffractometer Control'
_computing_data_collection 'MSC/AFC Diffractometer Control'
_computing_data_reduction 'teXsan Ver. 1.10'
_computing_publication_material 'teXsan Ver. 1.10'
_computing_structure_refinement 'teXsan Ver. 1.10'
_computing_structure_solution 'DIRDIF94 (PATTY)'
_diffrn_measured_fraction_theta_full 0.7608
_diffrn_measured_fraction_theta_max 0.7608
_diffrn_measurement_device_type 'Rigaku AFC7R'
_diffrn_measurement_method \w-2\q
_diffrn_radiation_type 'Mo K\a'
_diffrn_radiation_wavelength 0.7107
_diffrn_reflns_av_R_equivalents 0.026
_diffrn_reflns_limit_h_max 13
_diffrn_reflns_limit_h_min 0
_diffrn_reflns_limit_k_max 25
_diffrn_reflns_limit_k_min -25
_diffrn_reflns_limit_l_max 13
_diffrn_reflns_limit_l_min -13
_diffrn_reflns_number 8680
_diffrn_reflns_theta_full 25.03
_diffrn_reflns_theta_max 25.03
_diffrn_standards_decay_% 14.41
_diffrn_standards_interval_count 150
_diffrn_standards_number 3
_exptl_absorpt_coefficient_mu 0.858
_exptl_absorpt_correction_T_max 0.995
_exptl_absorpt_correction_T_min 0.850
_exptl_absorpt_correction_type psi-scan
_exptl_absorpt_process_details '(North, Phillips & Mathews, 1968)'
_exptl_crystal_colour colorless
_exptl_crystal_density_diffrn 1.617
_exptl_crystal_density_method 'not measured'
_exptl_crystal_description prismatic
_exptl_crystal_size_max 0.200
_exptl_crystal_size_mid 0.200
_exptl_crystal_size_min 0.200
_refine_diff_density_max 1.40
_refine_diff_density_min -0.95
_refine_ls_extinction_method none
_refine_ls_goodness_of_fit_ref 2.319
_refine_ls_hydrogen_treatment noref
_refine_ls_number_parameters 568
_refine_ls_number_reflns 4021
_refine_ls_R_factor_gt 0.0979
_refine_ls_shift/su_max 2.3942
_refine_ls_structure_factor_coef F
_refine_ls_weighting_details 'w = 1/[\s^2^(Fo) + 0.00040|Fo|^2^]'
_refine_ls_weighting_scheme calc
_refine_ls_wR_factor_ref 0.1076
_reflns_number_gt 4021
_reflns_number_total 8143
_reflns_threshold_expression F^2^>2.0\s(F^2^)
_cod_data_source_file ic0000855_4.cif
_cod_data_source_block C26H59F18N5O13P7S2Ru2
_cod_original_cell_volume 3029(1)
_cod_original_sg_symbol_H-M 'P -1 '
_cod_original_formula_sum 'C26 H59 F18 N5 O13 P7 S2 Ru2 '
_cod_database_code 4321299

loop_
_symmetry_equiv_pos_as_xyz
x,y,z
-x,-y,-z

loop_
_atom_site_label
_atom_site_type_symbol
_atom_site_fract_x
_atom_site_fract_y
_atom_site_fract_z
_atom_site_U_iso_or_equiv
_atom_site_adp_type
_atom_site_occupancy
_atom_site_calc_flag
_atom_site_refinement_flags
_atom_site_disorder_assembly
_atom_site_disorder_group
Ru(1) Ru 0.1783(2) 0.18797(9) 0.3890(2) 0.0566(7) Uani 1.00 d . . .
Ru(2) Ru 0.3412(1) 0.33046(8) 0.8551(1) 0.0477(6) Uani 1.00 d . . .
S(1) S 0.1790(5) 0.2428(3) 0.5739(5) 0.069(2) Uani 1.00 d . . .
S(2) S 0.3437(5) 0.2640(3) 0.6771(5) 0.068(2) Uani 1.00 d . . .
P(1) P -0.0125(6) 0.1858(4) 0.3274(6) 0.086(3) Uani 1.00 d . . .
P(2) P 0.1728(9) 0.2720(4) 0.3115(6) 0.100(3) Uani 1.00 d . . .
P(3) P 0.5096(5) 0.3639(4) 0.8719(6) 0.073(2) Uani 1.00 d . . .
P(4) P 0.4161(6) 0.2520(4) 0.9544(6) 0.078(3) Uani 1.00 d . . .
P(5) P 1.0000 0.5000 1.0000 0.113(5) Uani 1.00 d S . .
P(6) P 0.569(2) 0.046(1) 0.161(3) 0.22(1) Uani 0.50 d P . .
P(7) P 0.7171(7) 0.4162(4) 0.4818(7) 0.100(3) Uani 1.00 d . . .
P(8) P -0.1027(9) 0.1246(4) 0.7949(9) 0.127(4) Uani 1.00 d . . .
F(1) F 0.888(4) 0.470(2) 1.002(4) 0.16(2) Uiso 0.50 d P . .
F(1B) F 1.081(4) 0.461(2) 0.941(4) 0.18(2) Uiso 0.50 d P . .
F(2) F 1.060(3) 0.435(2) 1.014(4) 0.13(1) Uiso 0.50 d P . .
F(2B) F 1.043(4) 0.464(3) 1.107(5) 0.21(2) Uiso 0.50 d P . .
F(3) F 1.050(3) 0.524(2) 1.141(4) 0.16(1) Uiso 0.50 d P . .
F(3B) F 0.907(7) 0.445(3) 0.941(7) 0.28(2) Uiso 0.50 d P . .
F(4) F 0.5484 -0.0081 0.2352 0.29(2) Uiso 0.50 d P . .
F(5) F 0.4824 0.0076 0.0538 0.30(2) Uiso 0.50 d P . .
F(6) F 0.6646 -0.0065 0.1394 0.26(2) Uiso 0.50 d P . .
F(7) F 0.4796 0.0838 0.1987 0.20(2) Uiso 0.50 d P . .
F(8) F 0.6618 0.0697 0.2842 0.35(2) Uiso 0.50 d P . .
F(9) F 0.5958 0.0854 0.1028 0.41(2) Uiso 0.50 d P . .
F(10) F 0.6009 0.4537 0.4923 0.17(1) Uiso 0.50 d P . .
F(10B) F 0.6953 0.4475 0.5785 0.24(2) Uiso 0.50 d P . .
F(11) F 0.6552 0.3572 0.4445 0.22(2) Uiso 0.50 d P . .
F(11B) F 0.5958 0.4172 0.3930 0.15(1) Uiso 0.50 d P . .
F(12) F 0.7407 0.4111 0.6193 0.14(1) Uiso 0.50 d P . .
F(12B) F 0.6954 0.3490 0.4977 0.21(2) Uiso 0.50 d P . .
F(13) F 0.6888 0.4297 0.3638 0.20(2) Uiso 0.50 d P . .
F(13B) F 0.7476 0.4712 0.4413 0.22(2) Uiso 0.50 d P . .
F(14) F 0.7742 0.4835 0.5386 0.19(2) Uiso 0.50 d P . .
F(14B) F 0.8472 0.4029 0.5460 0.20(2) Uiso 0.50 d P . .
F(15) F 0.8285 0.3870 0.4908 0.18(2) Uiso 0.50 d P . .
F(15B) F 0.7476 0.3726 0.3605 0.18(2) Uiso 0.50 d P . .
F(16) F -0.1651 0.1854 0.8246 0.31(2) Uiso 0.87 d P . .
F(16B) F -0.1524 0.0584 0.7292 0.27(2) Uiso 0.60 d P . .
F(17) F -0.2162 0.0901 0.7386 0.26(2) Uiso 0.56 d P . .
F(17B) F -0.1890 0.1535 0.6949 0.11(2) Uiso 0.29 d P . .
F(18) F -0.0850 0.1074 0.9123 0.31(2) Uiso 0.82 d P . .
F(18B) F -0.0161 0.1144 0.7339 0.33(2) Uiso 0.49 d P . .
F(19) F -0.1199 0.1407 0.6703 0.33(2) Uiso 0.88 d P . .
F(19B) F -0.1949 0.1320 0.8580 0.219(10) Uiso 0.28 d P . .
F(20) F 0.0112 0.1579 0.8441 0.33(2) Uiso 0.84 d P . .
F(20B) F -0.0220 0.0929 0.8971 0.19(1) Uiso 0.26 d P . .
F(21) F -0.0398 0.0627 0.7580 0.29(2) Uiso 0.73 d P . .
F(21B) F -0.0586 0.1880 0.8628 0.12(1) Uiso 0.19 d P . .
O(1) O 0.196(2) 0.1069(8) 0.469(2) 0.105(8) Uani 1.00 d . . .
O(2) O -0.068(2) 0.214(1) 0.419(2) 0.153(9) Uani 1.00 d . . .
O(3) O -0.061(2) 0.120(1) 0.311(4) 0.27(2) Uani 1.00 d . . .
O(4) O -0.074(2) 0.201(2) 0.209(3) 0.34(2) Uani 1.00 d . . .
O(5) O 0.106(6) 0.329(2) 0.341(4) 0.34(3) Uani 1.00 d . . .
O(6) O 0.286(2) 0.301(1) 0.346(3) 0.19(1) Uani 1.00 d . . .
O(7) O 0.143(3) 0.256(1) 0.174(2) 0.20(1) Uani 1.00 d . . .
O(8) O 0.587(2) 0.393(1) 0.997(2) 0.14(1) Uani 1.00 d . . .
O(9) O 0.507(1) 0.4207(8) 0.806(2) 0.097(7) Uani 1.00 d . . .
O(10) O 0.588(1) 0.3093(8) 0.829(2) 0.100(7) Uani 1.00 d . . .
O(11) O 0.321(2) 0.202(1) 0.921(2) 0.146(10) Uani 1.00 d . . .
O(12) O 0.442(3) 0.275(1) 1.096(2) 0.21(1) Uani 1.00 d . . .
O(13) O 0.531(2) 0.219(1) 0.963(3) 0.18(1) Uani 1.00 d . . .
N(1) N 0.177(2) 0.124(1) 0.237(2) 0.085(9) Uani 1.00 d . . .
N(2) N 0.355(2) 0.185(1) 0.442(2) 0.097(8) Uani 1.00 d . . .
N(3) N 0.338(2) 0.3904(9) 1.009(2) 0.072(7) Uani 1.00 d . . .
N(4) N 0.169(2) 0.3105(9) 0.833(1) 0.060(6) Uani 1.00 d . . .
N(5) N 0.247(2) 0.4055(8) 0.764(2) 0.065(7) Uani 1.00 d . . .
C(1) C 0.156(2) 0.174(2) 0.632(3) 0.12(1) Uani 1.00 d . . .
C(2) C 0.185(3) 0.108(2) 0.566(4) 0.13(2) Uani 1.00 d . . .
C(3) C 0.192(6) 0.063(3) 0.646(4) 0.28(3) Uani 1.00 d . . .
C(4) C 0.164(7) -0.001(3) 0.553(5) 0.45(5) Uani 1.00 d . . .
C(5) C -0.177(2) 0.213(2) 0.422(3) 0.16(2) Uani 1.00 d . . .
C(6) C -0.066(4) 0.070(2) 0.236(4) 0.22(2) Uani 1.00 d . . .
C(7) C -0.164(4) 0.220(4) 0.138(5) 0.41(4) Uani 1.00 d . . .
C(8) C 0.060(7) 0.366(3) 0.368(8) 0.41(5) Uani 1.00 d . . .
C(9) C 0.382(6) 0.345(3) 0.371(4) 0.36(4) Uani 1.00 d . . .
C(10) C 0.110(4) 0.281(3) 0.087(3) 0.29(3) Uani 1.00 d . . .
C(11) C 0.616(4) 0.435(3) 1.068(4) 0.26(3) Uani 1.00 d . . .
C(12) C 0.459(3) 0.417(2) 0.682(3) 0.13(1) Uani 1.00 d . . .
C(13) C 0.703(2) 0.319(1) 0.826(3) 0.13(1) Uani 1.00 d . . .
C(14) C 0.319(4) 0.158(2) 0.981(5) 0.28(3) Uani 1.00 d . . .
C(15) C 0.523(5) 0.274(3) 1.187(3) 0.39(3) Uani 1.00 d . . .
C(16) C 0.535(4) 0.169(2) 0.868(3) 0.19(2) Uani 1.00 d . . .
C(17) C 0.185(2) 0.088(1) 0.163(2) 0.073(9) Uani 1.00 d . . .
C(18) C 0.188(3) 0.037(1) 0.068(2) 0.13(1) Uani 1.00 d . . .
C(19) C 0.451(3) 0.181(2) 0.471(3) 0.14(1) Uani 1.00 d . . .
C(20) C 0.577(3) 0.186(2) 0.515(4) 0.26(2) Uani 1.00 d . . .
C(21) C 0.337(2) 0.423(1) 1.094(2) 0.074(9) Uani 1.00 d . . .
C(22) C 0.334(2) 0.463(1) 1.200(2) 0.11(1) Uani 1.00 d . . .
C(23) C 0.074(2) 0.313(1) 0.809(2) 0.062(8) Uani 1.00 d . . .
C(24) C -0.049(2) 0.319(1) 0.780(2) 0.11(1) Uani 1.00 d . . .
C(25) C 0.181(2) 0.442(1) 0.729(2) 0.08(1) Uani 1.00 d . . .
C(26) C 0.093(3) 0.484(1) 0.677(3) 0.14(1) Uani 1.00 d . . .
H(1) H 0.2031 0.1811 0.7169 0.1373 Uiso 1.00 calc . . .
H(2) H 0.0775 0.1781 0.6307 0.1373 Uiso 1.00 calc . . .
H(3) H 0.2652 0.0529 0.6915 0.3212 Uiso 1.00 calc . . .
H(4) H 0.1351 0.0626 0.6710 0.3212 Uiso 1.00 calc . . .
H(5) H 0.0962 -0.0020 0.4875 0.4573 Uiso 1.00 calc . . .
H(6) H 0.2266 -0.0126 0.5106 0.4573 Uiso 1.00 calc . . .
H(7) H 0.1704 -0.0383 0.5866 0.4573 Uiso 1.00 calc . . .
H(8) H -0.1771 0.2397 0.4989 0.2093 Uiso 1.00 calc . . .
H(9) H -0.2288 0.2356 0.3622 0.2093 Uiso 1.00 calc . . .
H(10) H -0.2005 0.1745 0.4152 0.2093 Uiso 1.00 calc . . .
H(11) H -0.0940 0.0435 0.2708 0.2631 Uiso 1.00 calc . . .
H(12) H -0.1268 0.0810 0.1679 0.2631 Uiso 1.00 calc . . .
H(13) H 0.0004 0.0623 0.2294 0.2631 Uiso 1.00 calc . . .
H(14) H -0.1760 0.2625 0.1797 0.5383 Uiso 1.00 calc . . .
H(15) H -0.1618 0.2182 0.0680 0.5383 Uiso 1.00 calc . . .
H(16) H -0.2232 0.1951 0.1421 0.5383 Uiso 1.00 calc . . .
H(17) H 0.1025 0.4103 0.4253 0.5751 Uiso 1.00 calc . . .
H(18) H -0.0081 0.3909 0.3187 0.5751 Uiso 1.00 calc . . .
H(19) H 0.0186 0.3653 0.4353 0.5751 Uiso 1.00 calc . . .
H(20) H 0.4497 0.3150 0.4065 0.4135 Uiso 1.00 calc . . .
H(21) H 0.3854 0.3520 0.3052 0.4135 Uiso 1.00 calc . . .
H(22) H 0.3784 0.3755 0.4316 0.4135 Uiso 1.00 calc . . .
H(23) H 0.1657 0.3135 0.0984 0.3169 Uiso 1.00 calc . . .
H(24) H 0.0991 0.2547 0.0180 0.3169 Uiso 1.00 calc . . .
H(25) H 0.0390 0.3069 0.0856 0.3169 Uiso 1.00 calc . . .
H(26) H 0.6668 0.4336 1.1473 0.4263 Uiso 1.00 calc . . .
H(27) H 0.6300 0.4749 1.0500 0.4263 Uiso 1.00 calc . . .
H(28) H 0.5399 0.4557 1.0970 0.4263 Uiso 1.00 calc . . .
H(29) H 0.3817 0.4023 0.6494 0.1772 Uiso 1.00 calc . . .
H(30) H 0.4678 0.4499 0.6523 0.1772 Uiso 1.00 calc . . .
H(31) H 0.5011 0.3787 0.6423 0.1772 Uiso 1.00 calc . . .
H(32) H 0.7351 0.2819 0.7989 0.1527 Uiso 1.00 calc . . .
H(33) H 0.6968 0.3502 0.7797 0.1527 Uiso 1.00 calc . . .
H(34) H 0.7490 0.3360 0.9077 0.1527 Uiso 1.00 calc . . .
H(35) H 0.3077 0.1797 1.0543 0.2839 Uiso 1.00 calc . . .
H(36) H 0.2446 0.1354 0.9362 0.2839 Uiso 1.00 calc . . .
H(37) H 0.3771 0.1311 0.9911 0.2839 Uiso 1.00 calc . . .
H(38) H 0.5418 0.2310 1.1982 0.5024 Uiso 1.00 calc . . .
H(39) H 0.5812 0.2955 1.1929 0.5024 Uiso 1.00 calc . . .
H(40) H 0.4896 0.2929 1.2510 0.5024 Uiso 1.00 calc . . .
H(41) H 0.4872 0.1393 0.8673 0.2263 Uiso 1.00 calc . . .
H(42) H 0.5095 0.1873 0.8002 0.2263 Uiso 1.00 calc . . .
H(43) H 0.6117 0.1556 0.8870 0.2263 Uiso 1.00 calc . . .
H(44) H 0.1166 0.0342 0.0086 0.1665 Uiso 1.00 calc . . .
H(45) H 0.2427 0.0498 0.0339 0.1665 Uiso 1.00 calc . . .
H(46) H 0.2155 0.0007 0.0956 0.1665 Uiso 1.00 calc . . .
H(47) H 0.6069 0.1757 0.5890 0.3087 Uiso 1.00 calc . . .
H(48) H 0.6075 0.1531 0.4600 0.3087 Uiso 1.00 calc . . .
H(49) H 0.5968 0.2244 0.5089 0.3087 Uiso 1.00 calc . . .
H(50) H 0.3501 0.4405 1.2627 0.1360 Uiso 1.00 calc . . .
H(51) H 0.3948 0.4935 1.2235 0.1360 Uiso 1.00 calc . . .
H(52) H 0.2641 0.4852 1.1875 0.1360 Uiso 1.00 calc . . .
H(53) H -0.0712 0.3627 0.7916 0.1299 Uiso 1.00 calc . . .
H(54) H -0.0877 0.2990 0.7033 0.1299 Uiso 1.00 calc . . .
H(55) H -0.0677 0.3005 0.8366 0.1299 Uiso 1.00 calc . . .
H(56) H 0.1249 0.5286 0.7099 0.1507 Uiso 1.00 calc . . .
H(57) H 0.0678 0.4775 0.6003 0.1507 Uiso 1.00 calc . . .
H(58) H 0.0341 0.4859 0.7136 0.1507 Uiso 1.00 calc . . .

loop_
_atom_site_aniso_label
_atom_site_aniso_U_11
_atom_site_aniso_U_22
_atom_site_aniso_U_33
_atom_site_aniso_U_12
_atom_site_aniso_U_13
_atom_site_aniso_U_23
Ru(1) 0.061(1) 0.059(1) 0.049(1) -0.002(1) 0.022(1) 0.0000(10)
Ru(2) 0.039(1) 0.060(1) 0.045(1) -0.0071(9) 0.0183(9) 0.0016(9)
S(1) 0.061(4) 0.090(5) 0.052(4) -0.009(4) 0.022(3) -0.004(3)
S(2) 0.055(4) 0.085(5) 0.056(4) -0.006(3) 0.018(3) -0.006(3)
P(1) 0.056(5) 0.128(7) 0.063(5) -0.008(5) 0.022(4) -0.009(5)
P(2) 0.162(9) 0.078(6) 0.071(5) -0.004(6) 0.053(5) 0.014(4)
P(3) 0.052(4) 0.096(6) 0.065(4) -0.024(4) 0.017(4) -0.004(4)
P(4) 0.070(5) 0.093(6) 0.067(5) -0.003(4) 0.015(4) 0.020(4)
P(5) 0.105(10) 0.10(1) 0.13(1) 0.023(8) 0.053(9) -0.009(9)
P(6) 0.14(2) 0.15(2) 0.38(4) 0.04(2) 0.10(2) 0.06(2)
P(7) 0.093(6) 0.115(7) 0.087(5) 0.006(5) 0.032(5) 0.009(5)
P(8) 0.131(8) 0.105(8) 0.150(8) 0.011(6) 0.047(7) 0.041(6)
O(1) 0.14(2) 0.08(1) 0.12(2) 0.00(1) 0.07(1) 0.02(1)
O(2) 0.06(1) 0.24(3) 0.13(2) -0.04(1) 0.05(1) -0.06(2)
O(3) 0.13(2) 0.16(3) 0.45(6) -0.06(2) 0.13(3) -0.14(3)
O(4) 0.09(2) 0.76(9) 0.20(3) 0.02(3) -0.04(2) 0.31(5)
O(5) 0.68(10) 0.13(3) 0.27(4) 0.22(4) 0.26(5) 0.13(3)
O(6) 0.11(2) 0.20(3) 0.28(3) -0.06(2) 0.01(2) 0.14(2)
O(7) 0.40(4) 0.16(2) 0.05(1) -0.07(2) 0.07(2) 0.03(1)
O(8) 0.10(2) 0.18(2) 0.12(2) -0.08(2) 0.04(1) -0.07(2)
O(9) 0.07(1) 0.11(1) 0.12(2) -0.01(1) 0.04(1) 0.03(1)
O(10) 0.06(1) 0.10(1) 0.16(2) 0.002(10) 0.05(1) 0.02(1)
O(11) 0.14(2) 0.15(2) 0.17(2) -0.05(2) 0.02(2) 0.11(2)
O(12) 0.31(4) 0.18(2) 0.09(2) 0.02(2) 0.01(2) 0.03(2)
O(13) 0.14(2) 0.17(3) 0.25(4) 0.04(2) 0.05(2) 0.13(2)
N(1) 0.08(2) 0.11(2) 0.07(2) -0.01(1) 0.04(1) -0.01(1)
N(2) 0.05(1) 0.16(2) 0.07(1) 0.03(1) 0.03(1) -0.02(1)
N(3) 0.06(1) 0.09(2) 0.04(1) -0.02(1) 0.01(1) -0.01(1)
N(4) 0.07(1) 0.08(1) 0.03(1) -0.02(1) 0.01(1) 0.011(9)
N(5) 0.08(2) 0.04(1) 0.09(2) -0.01(1) 0.05(1) 0.00(1)
C(1) 0.10(2) 0.14(3) 0.11(2) -0.02(2) 0.04(2) 0.03(2)
C(2) 0.18(4) 0.10(3) 0.16(4) 0.03(2) 0.11(3) 0.07(3)
C(3) 0.53(10) 0.19(5) 0.22(5) 0.18(5) 0.25(6) 0.11(4)
C(4) 0.7(1) 0.4(1) 0.26(6) 0.3(1) 0.18(8) 0.10(6)
C(5) 0.06(2) 0.22(4) 0.21(4) -0.02(2) 0.06(2) 0.01(3)
C(6) 0.21(5) 0.17(4) 0.26(5) -0.04(4) 0.13(4) -0.08(4)
C(7) 0.15(5) 0.8(1) 0.19(5) 0.11(7) -0.03(4) 0.12(7)
C(8) 0.3(1) 0.24(7) 0.6(1) 0.00(7) 0.16(9) 0.04(8)
C(9) 0.50(9) 0.34(7) 0.16(5) -0.13(7) 0.12(5) -0.16(5)
C(10) 0.26(6) 0.53(9) 0.09(3) 0.06(5) 0.03(3) 0.16(4)
C(11) 0.21(5) 0.31(7) 0.19(5) -0.03(5) 0.05(4) -0.09(4)
C(12) 0.11(3) 0.20(4) 0.11(2) -0.02(2) 0.05(2) 0.05(3)
C(13) 0.09(2) 0.13(3) 0.19(3) -0.01(2) 0.09(2) -0.01(2)
C(14) 0.23(5) 0.31(7) 0.40(7) -0.03(4) 0.14(5) 0.20(6)
C(15) 0.28(7) 0.7(1) 0.05(2) 0.12(7) -0.08(3) -0.01(4)
C(16) 0.36(6) 0.11(3) 0.12(3) -0.07(3) 0.10(4) -0.03(2)
C(17) 0.07(2) 0.08(2) 0.07(2) -0.02(1) 0.03(2) -0.01(1)
C(18) 0.18(3) 0.11(2) 0.08(2) 0.00(2) 0.05(2) -0.04(2)
C(19) 0.07(2) 0.22(4) 0.11(3) 0.03(3) 0.03(2) -0.02(2)
C(20) 0.06(3) 0.39(7) 0.27(5) -0.02(3) 0.05(3) -0.06(5)
C(21) 0.09(2) 0.09(2) 0.05(2) -0.02(2) 0.02(2) 0.01(1)
C(22) 0.13(2) 0.12(3) 0.07(2) -0.02(2) 0.05(2) -0.03(2)
C(23) 0.06(2) 0.07(2) 0.06(2) 0.00(2) 0.02(2) 0.01(1)
C(24) 0.06(2) 0.18(3) 0.09(2) 0.00(2) 0.02(2) 0.01(2)
C(25) 0.07(2) 0.06(2) 0.10(2) 0.01(2) 0.04(2) 0.01(2)
C(26) 0.12(3) 0.14(3) 0.18(3) 0.06(2) 0.07(2) 0.08(3)

loop_
_atom_type_symbol
_atom_type_description
_atom_type_scat_dispersion_real
_atom_type_scat_dispersion_imag
_atom_type_scat_source
C C 0.003 0.002
;International Tables for Crystallography
(1992, Vol. C, Tables 4.2.6.8 and 6.1.1.1)
;
H H 0.000 0.000
;International Tables for Crystallography
(1992, Vol. C, Table 6.1.1.2)
;
O O 0.011 0.006
;International Tables for Crystallography
(1992, Vol. C, Tables 4.2.6.8 and 6.1.1.1)
;
N N 0.006 0.003
;International Tables for Crystallography
(1992, Vol. C, Tables 4.2.6.8 and 6.1.1.1)
;
F F 0.017 0.010
;International Tables for Crystallography
(1992, Vol. C, Tables 4.2.6.8 and 6.1.1.1)
;
P P 0.102 0.094
;International Tables for Crystallography
(1992, Vol. C, Tables 4.2.6.8 and 6.1.1.1)
;
S S 0.125 0.123
;International Tables for Crystallography
(1992, Vol. C, Tables 4.2.6.8 and 6.1.1.1)
;
Ru Ru -1.259 0.836
;International Tables for Crystallography
(1992, Vol. C, Tables 4.2.6.8 and 6.1.1.1)
;

loop_
_geom_angle_atom_site_label_1
_geom_angle_atom_site_label_2
_geom_angle_atom_site_label_3
_geom_angle
_geom_angle_site_symmetry_1
_geom_angle_site_symmetry_2
_geom_angle_site_symmetry_3
_geom_angle_publ_flag
S(1) Ru(1) P(1) 89.7(2) . 1_555 1_555 yes
S(1) Ru(1) P(2) 96.0(3) . 1_555 1_555 yes
S(1) Ru(1) O(1) 83.6(5) . 1_555 1_555 yes
S(1) Ru(1) N(1) 169.1(6) . 1_555 1_555 yes
S(1) Ru(1) N(2) 92.5(5) . 1_555 1_555 yes
P(1) Ru(1) P(2) 92.0(4) . 1_555 1_555 yes
P(1) Ru(1) O(1) 91.7(6) . 1_555 1_555 yes
P(1) Ru(1) N(1) 89.3(6) . 1_555 1_555 yes
P(1) Ru(1) N(2) 177.0(7) . 1_555 1_555 yes
P(2) Ru(1) O(1) 176.3(6) . 1_555 1_555 yes
P(2) Ru(1) N(1) 94.9(6) . 1_555 1_555 yes
P(2) Ru(1) N(2) 89.7(8) . 1_555 1_555 yes
O(1) Ru(1) N(1) 85.6(8) . 1_555 1_555 yes
O(1) Ru(1) N(2) 86.6(9) . 1_555 1_555 yes
N(1) Ru(1) N(2) 88.1(8) . 1_555 1_555 yes
S(2) Ru(2) P(3) 87.2(2) . 1_555 1_555 yes
S(2) Ru(2) P(4) 89.9(2) . 1_555 1_555 yes
S(2) Ru(2) N(3) 178.6(6) . 1_555 1_555 yes
S(2) Ru(2) N(4) 95.1(5) . 1_555 1_555 yes
S(2) Ru(2) N(5) 93.1(5) . 1_555 1_555 yes
P(3) Ru(2) P(4) 94.4(3) . 1_555 1_555 yes
P(3) Ru(2) N(3) 92.4(5) . 1_555 1_555 yes
P(3) Ru(2) N(4) 172.1(5) . 1_555 1_555 yes
P(3) Ru(2) N(5) 93.2(5) . 1_555 1_555 yes
P(4) Ru(2) N(3) 91.4(6) . 1_555 1_555 yes
P(4) Ru(2) N(4) 93.1(5) . 1_555 1_555 yes
P(4) Ru(2) N(5) 171.9(5) . 1_555 1_555 yes
N(3) Ru(2) N(4) 85.1(7) . 1_555 1_555 yes
N(3) Ru(2) N(5) 85.6(7) . 1_555 1_555 yes
N(4) Ru(2) N(5) 79.1(7) . 1_555 1_555 yes
Ru(1) S(1) S(2) 108.5(3) . 1_555 1_555 yes
Ru(1) S(1) C(1) 97.1(10) . 1_555 1_555 yes
S(2) S(1) C(1) 101.7(9) . 1_555 1_555 yes
Ru(2) S(2) S(1) 108.3(3) . 1_555 1_555 yes
Ru(1) P(1) O(2) 116.3(8) . 1_555 1_555 yes
Ru(1) P(1) O(3) 114(1) . 1_555 1_555 yes
Ru(1) P(1) O(4) 116(1) . 1_555 1_555 yes
O(2) P(1) O(3) 91(1) . 1_555 1_555 yes
O(2) P(1) O(4) 114(1) . 1_555 1_555 yes
O(3) P(1) O(4) 99(2) . 1_555 1_555 yes
Ru(1) P(2) O(5) 120(1) . 1_555 1_555 yes
Ru(1) P(2) O(6) 114(1) . 1_555 1_555 yes
Ru(1) P(2) O(7) 112.4(9) . 1_555 1_555 yes
O(5) P(2) O(6) 98(2) . 1_555 1_555 yes
O(5) P(2) O(7) 108(2) . 1_555 1_555 yes
O(6) P(2) O(7) 99(1) . 1_555 1_555 yes
Ru(2) P(3) O(8) 117.0(9) . 1_555 1_555 yes
Ru(2) P(3) O(9) 116.5(7) . 1_555 1_555 yes
Ru(2) P(3) O(10) 112.6(7) . 1_555 1_555 yes
O(8) P(3) O(9) 98(1) . 1_555 1_555 yes
O(8) P(3) O(10) 103(1) . 1_555 1_555 yes
O(9) P(3) O(10) 107.1(9) . 1_555 1_555 yes
Ru(2) P(4) O(11) 108.2(8) . 1_555 1_555 yes
Ru(2) P(4) O(12) 111.5(10) . 1_555 1_555 yes
Ru(2) P(4) O(13) 125.0(10) . 1_555 1_555 yes
O(11) P(4) O(12) 101(1) . 1_555 1_555 yes
O(11) P(4) O(13) 110(1) . 1_555 1_555 yes
O(12) P(4) O(13) 97(1) . 1_555 1_555 yes
F(1) P(5) F(1) 180.0 . 1_555 2_767 yes
F(1) P(5) F(1B) 121(1) . 1_555 1_555 yes
F(1) P(5) F(1B) 58(1) . 1_555 2_767 yes
F(1) P(5) F(2) 86(2) . 1_555 1_555 yes
F(1) P(5) F(2) 93(2) . 1_555 2_767 yes
F(1) P(5) F(2B) 74(2) . 1_555 1_555 yes
F(1) P(5) F(2B) 105(2) . 1_555 2_767 yes
F(1) P(5) F(3) 94(2) . 1_555 1_555 yes
F(1) P(5) F(3) 85(2) . 1_555 2_767 yes
F(1) P(5) F(3B) 32(2) . 1_555 1_555 yes
F(1) P(5) F(3B) 147(2) . 1_555 2_767 yes
F(1) P(5) F(1B) 58(1) . 2_767 1_555 yes
F(1) P(5) F(1B) 121(1) . 2_767 2_767 yes
F(1) P(5) F(2) 93(2) . 2_767 1_555 yes
F(1) P(5) F(2) 86(2) . 2_767 2_767 yes
F(1) P(5) F(2B) 105(2) . 2_767 1_555 yes
F(1) P(5) F(2B) 74(2) . 2_767 2_767 yes
F(1) P(5) F(3) 85(2) . 2_767 1_555 yes
F(1) P(5) F(3) 94(2) . 2_767 2_767 yes
F(1) P(5) F(3B) 147(2) . 2_767 1_555 yes
F(1) P(5) F(3B) 32(2) . 2_767 2_767 yes
F(1B) P(5) F(1B) 180.0 . 1_555 2_767 yes
F(1B) P(5) F(2) 48(1) . 1_555 1_555 yes
F(1B) P(5) F(2) 131(1) . 1_555 2_767 yes
F(1B) P(5) F(2B) 91(2) . 1_555 1_555 yes
F(1B) P(5) F(2B) 88(2) . 1_555 2_767 yes
F(1B) P(5) F(3) 117(1) . 1_555 1_555 yes
F(1B) P(5) F(3) 62(1) . 1_555 2_767 yes
F(1B) P(5) F(3B) 90(2) . 1_555 1_555 yes
F(1B) P(5) F(3B) 89(2) . 1_555 2_767 yes
F(1B) P(5) F(2) 131(1) . 2_767 1_555 yes
F(1B) P(5) F(2) 48(1) . 2_767 2_767 yes
F(1B) P(5) F(2B) 88(2) . 2_767 1_555 yes
F(1B) P(5) F(2B) 91(2) . 2_767 2_767 yes
F(1B) P(5) F(3) 62(1) . 2_767 1_555 yes
F(1B) P(5) F(3) 117(1) . 2_767 2_767 yes
F(1B) P(5) F(3B) 89(2) . 2_767 1_555 yes
F(1B) P(5) F(3B) 90(2) . 2_767 2_767 yes
F(2) P(5) F(2) 180.0 . 1_555 2_767 yes
F(2) P(5) F(2B) 47(2) . 1_555 1_555 yes
F(2) P(5) F(2B) 132(2) . 1_555 2_767 yes
F(2) P(5) F(3) 90(1) . 1_555 1_555 yes
F(2) P(5) F(3) 89(1) . 1_555 2_767 yes
F(2) P(5) F(3B) 69(2) . 1_555 1_555 yes
F(2) P(5) F(3B) 110(2) . 1_555 2_767 yes
F(2) P(5) F(2B) 132(2) . 2_767 1_555 yes
F(2) P(5) F(2B) 47(2) . 2_767 2_767 yes
F(2) P(5) F(3) 89(1) . 2_767 1_555 yes
F(2) P(5) F(3) 90(1) . 2_767 2_767 yes
F(2) P(5) F(3B) 110(2) . 2_767 1_555 yes
F(2) P(5) F(3B) 69(2) . 2_767 2_767 yes
F(2B) P(5) F(2B) 180.0 . 1_555 2_767 yes
F(2B) P(5) F(3) 48(2) . 1_555 1_555 yes
F(2B) P(5) F(3) 131(2) . 1_555 2_767 yes
F(2B) P(5) F(3B) 83(3) . 1_555 1_555 yes
F(2B) P(5) F(3B) 96(3) . 1_555 2_767 yes
F(2B) P(5) F(3) 131(2) . 2_767 1_555 yes
F(2B) P(5) F(3) 48(2) . 2_767 2_767 yes
F(2B) P(5) F(3B) 96(3) . 2_767 1_555 yes
F(2B) P(5) F(3B) 83(3) . 2_767 2_767 yes
F(3) P(5) F(3) 180.0 . 1_555 2_767 yes
F(3) P(5) F(3B) 121(2) . 1_555 1_555 yes
F(3) P(5) F(3B) 58(2) . 1_555 2_767 yes
F(3) P(5) F(3B) 58(2) . 2_767 1_555 yes
F(3) P(5) F(3B) 121(2) . 2_767 2_767 yes
F(3B) P(5) F(3B) 180.0000(1) . 1_555 2_767 yes
F(4) P(6) F(5) 83(1) . 1_555 1_555 yes
F(4) P(6) F(6) 80(1) . 1_555 1_555 yes
F(4) P(6) F(7) 85(1) . 1_555 1_555 yes
F(4) P(6) F(8) 82(1) . 1_555 1_555 yes
F(4) P(6) F(9) 173(1) . 1_555 1_555 yes
F(5) P(6) F(6) 86(1) . 1_555 1_555 yes
F(5) P(6) F(7) 92(1) . 1_555 1_555 yes
F(5) P(6) F(8) 165(1) . 1_555 1_555 yes
F(5) P(6) F(9) 97(1) . 1_555 1_555 yes
F(6) P(6) F(7) 166(2) . 1_555 1_555 yes
F(6) P(6) F(8) 85(1) . 1_555 1_555 yes
F(6) P(6) F(9) 93(1) . 1_555 1_555 yes
F(7) P(6) F(8) 91(1) . 1_555 1_555 yes
F(7) P(6) F(9) 100(1) . 1_555 1_555 yes
F(8) P(6) F(9) 95(1) . 1_555 1_555 yes
F(10) P(7) F(10B) 50.7(3) . 1_555 1_555 yes
F(10) P(7) F(11) 88.7(4) . 1_555 1_555 yes
F(10) P(7) F(11B) 48.2(2) . 1_555 1_555 yes
F(10) P(7) F(12) 83.5(4) . 1_555 1_555 yes
F(10) P(7) F(12B) 100.5(4) . 1_555 1_555 yes
F(10) P(7) F(13) 89.6(4) . 1_555 1_555 yes
F(10) P(7) F(13B) 89.9(4) . 1_555 1_555 yes
F(10) P(7) F(14) 84.2(4) . 1_555 1_555 yes
F(10) P(7) F(14B) 146.4(5) . 1_555 1_555 yes
F(10) P(7) F(15) 171.5(6) . 1_555 1_555 yes
F(10) P(7) F(15B) 131.0(5) . 1_555 1_555 yes
F(10B) P(7) F(11) 106.7(5) . 1_555 1_555 yes
F(10B) P(7) F(11B) 98.1(5) . 1_555 1_555 yes
F(10B) P(7) F(12) 39.4(2) . 1_555 1_555 yes
F(10B) P(7) F(12B) 95.7(5) . 1_555 1_555 yes
F(10B) P(7) F(13) 132.2(6) . 1_555 1_555 yes
F(10B) P(7) F(13B) 98.7(5) . 1_555 1_555 yes
F(10B) P(7) F(14) 63.8(3) . 1_555 1_555 yes
F(10B) P(7) F(14B) 96.3(4) . 1_555 1_555 yes
F(10B) P(7) F(15) 120.9(5) . 1_555 1_555 yes
F(10B) P(7) F(15B) 177.2(6) . 1_555 1_555 yes
F(11) P(7) F(11B) 63.3(3) . 1_555 1_555 yes
F(11) P(7) F(12) 88.7(4) . 1_555 1_555 yes
F(11) P(7) F(12B) 26.8(1) . 1_555 1_555 yes
F(11) P(7) F(13) 96.0(4) . 1_555 1_555 yes
F(11) P(7) F(13B) 145.6(5) . 1_555 1_555 yes
F(11) P(7) F(14) 170.5(6) . 1_555 1_555 yes
F(11) P(7) F(14B) 109.7(5) . 1_555 1_555 yes
F(11) P(7) F(15) 95.9(5) . 1_555 1_555 yes
F(11) P(7) F(15B) 71.7(3) . 1_555 1_555 yes
F(11B) P(7) F(12) 121.2(5) . 1_555 1_555 yes
F(11B) P(7) F(12B) 88.6(4) . 1_555 1_555 yes
F(11B) P(7) F(13) 55.9(3) . 1_555 1_555 yes
F(11B) P(7) F(13B) 91.0(4) . 1_555 1_555 yes
F(11B) P(7) F(14) 115.5(5) . 1_555 1_555 yes
F(11B) P(7) F(14B) 165.3(6) . 1_555 1_555 yes
F(11B) P(7) F(15) 140.3(5) . 1_555 1_555 yes
F(11B) P(7) F(15B) 83.3(4) . 1_555 1_555 yes
F(12) P(7) F(12B) 66.5(3) . 1_555 1_555 yes
F(12) P(7) F(13) 171.6(6) . 1_555 1_555 yes
F(12) P(7) F(13B) 125.3(5) . 1_555 1_555 yes
F(12) P(7) F(14) 84.2(4) . 1_555 1_555 yes
F(12) P(7) F(14B) 69.7(3) . 1_555 1_555 yes
F(12) P(7) F(15) 89.4(4) . 1_555 1_555 yes
F(12) P(7) F(15B) 137.8(5) . 1_555 1_555 yes
F(12B) P(7) F(13) 119.8(5) . 1_555 1_555 yes
F(12B) P(7) F(13B) 165.4(6) . 1_555 1_555 yes
F(12B) P(7) F(14) 149.3(5) . 1_555 1_555 yes
F(12B) P(7) F(14B) 87.3(4) . 1_555 1_555 yes
F(12B) P(7) F(15) 80.9(4) . 1_555 1_555 yes
F(12B) P(7) F(15B) 81.8(4) . 1_555 1_555 yes
F(13) P(7) F(13B) 49.6(3) . 1_555 1_555 yes
F(13) P(7) F(14) 90.4(4) . 1_555 1_555 yes
F(13) P(7) F(14B) 114.9(5) . 1_555 1_555 yes
F(13) P(7) F(15) 97.0(5) . 1_555 1_555 yes
F(13) P(7) F(15B) 50.6(2) . 1_555 1_555 yes
F(13B) P(7) F(14) 41.1(2) . 1_555 1_555 yes
F(13B) P(7) F(14B) 89.5(4) . 1_555 1_555 yes
F(13B) P(7) F(15) 90.2(4) . 1_555 1_555 yes
F(13B) P(7) F(15B) 83.6(4) . 1_555 1_555 yes
F(14) P(7) F(14B) 73.6(3) . 1_555 1_555 yes
F(14) P(7) F(15) 90.3(4) . 1_555 1_555 yes
F(14) P(7) F(15B) 117.9(5) . 1_555 1_555 yes
F(14B) P(7) F(15) 25.0(1) . 1_555 1_555 yes
F(14B) P(7) F(15B) 82.2(4) . 1_555 1_555 yes
F(15) P(7) F(15B) 57.4(3) . 1_555 1_555 yes
F(16) P(8) F(16B) 129.1(7) . 1_555 1_555 yes
F(16) P(8) F(17) 90.7(5) . 1_555 1_555 yes
F(16) P(8) F(17B) 60.6(4) . 1_555 1_555 yes
F(16) P(8) F(18) 92.3(6) . 1_555 1_555 yes
F(16) P(8) F(18B) 127.4(6) . 1_555 1_555 yes
F(16) P(8) F(19) 89.4(5) . 1_555 1_555 yes
F(16) P(8) F(19B) 55.1(4) . 1_555 1_555 yes
F(16) P(8) F(20) 91.0(5) . 1_555 1_555 yes
F(16) P(8) F(20B) 119.1(7) . 1_555 1_555 yes
F(16) P(8) F(21) 177.1(7) . 1_555 1_555 yes
F(16) P(8) F(21B) 49.0(3) . 1_555 1_555 yes
F(16B) P(8) F(17) 38.5(3) . 1_555 1_555 yes
F(16B) P(8) F(17B) 89.1(5) . 1_555 1_555 yes
F(16B) P(8) F(18) 90.5(5) . 1_555 1_555 yes
F(16B) P(8) F(18B) 90.2(5) . 1_555 1_555 yes
F(16B) P(8) F(19) 88.2(5) . 1_555 1_555 yes
F(16B) P(8) F(19B) 87.3(5) . 1_555 1_555 yes
F(16B) P(8) F(20) 139.7(7) . 1_555 1_555 yes
F(16B) P(8) F(20B) 88.3(5) . 1_555 1_555 yes
F(16B) P(8) F(21) 50.5(3) . 1_555 1_555 yes
F(16B) P(8) F(21B) 176.8(8) . 1_555 1_555 yes
F(17) P(8) F(17B) 66.7(4) . 1_555 1_555 yes
F(17) P(8) F(18) 91.3(5) . 1_555 1_555 yes
F(17) P(8) F(18B) 120.4(7) . 1_555 1_555 yes
F(17) P(8) F(19) 88.4(5) . 1_555 1_555 yes
F(17) P(8) F(19B) 57.8(4) . 1_555 1_555 yes
F(17) P(8) F(20) 176.7(8) . 1_555 1_555 yes
F(17) P(8) F(20B) 109.5(6) . 1_555 1_555 yes
F(17) P(8) F(21) 89.0(5) . 1_555 1_555 yes
F(17) P(8) F(21B) 139.5(7) . 1_555 1_555 yes
F(17B) P(8) F(18) 143.2(8) . 1_555 1_555 yes
F(17B) P(8) F(18B) 92.0(5) . 1_555 1_555 yes
F(17B) P(8) F(19) 37.9(2) . 1_555 1_555 yes
F(17B) P(8) F(19B) 88.8(5) . 1_555 1_555 yes
F(17B) P(8) F(20) 111.8(6) . 1_555 1_555 yes
F(17B) P(8) F(20B) 176.0(8) . 1_555 1_555 yes
F(17B) P(8) F(21) 116.7(7) . 1_555 1_555 yes
F(17B) P(8) F(21B) 91.7(5) . 1_555 1_555 yes
F(18) P(8) F(18B) 124.7(7) . 1_555 1_555 yes
F(18) P(8) F(19) 178.3(7) . 1_555 1_555 yes
F(18) P(8) F(19B) 54.4(4) . 1_555 1_555 yes
F(18) P(8) F(20) 91.6(6) . 1_555 1_555 yes
F(18) P(8) F(20B) 33.8(2) . 1_555 1_555 yes
F(18) P(8) F(21) 90.5(5) . 1_555 1_555 yes
F(18) P(8) F(21B) 87.0(6) . 1_555 1_555 yes
F(18B) P(8) F(19) 54.1(4) . 1_555 1_555 yes
F(18B) P(8) F(19B) 177.3(7) . 1_555 1_555 yes
F(18B) P(8) F(20) 56.5(4) . 1_555 1_555 yes
F(18B) P(8) F(20B) 91.0(5) . 1_555 1_555 yes
F(18B) P(8) F(21) 50.7(3) . 1_555 1_555 yes
F(18B) P(8) F(21B) 92.9(6) . 1_555 1_555 yes
F(19) P(8) F(19B) 126.6(6) . 1_555 1_555 yes
F(19) P(8) F(20) 88.7(5) . 1_555 1_555 yes
F(19) P(8) F(20B) 145.0(7) . 1_555 1_555 yes
F(19) P(8) F(21) 87.8(5) . 1_555 1_555 yes
F(19) P(8) F(21B) 94.4(5) . 1_555 1_555 yes
F(19B) P(8) F(20) 125.4(7) . 1_555 1_555 yes
F(19B) P(8) F(20B) 88.0(5) . 1_555 1_555 yes
F(19B) P(8) F(21) 126.7(6) . 1_555 1_555 yes
F(19B) P(8) F(21B) 89.6(5) . 1_555 1_555 yes
F(20) P(8) F(20B) 72.1(5) . 1_555 1_555 yes
F(20) P(8) F(21) 89.2(5) . 1_555 1_555 yes
F(20) P(8) F(21B) 42.5(3) . 1_555 1_555 yes
F(20B) P(8) F(21) 63.6(4) . 1_555 1_555 yes
F(20B) P(8) F(21B) 90.7(6) . 1_555 1_555 yes
F(21) P(8) F(21B) 131.5(7) . 1_555 1_555 yes
P(5) F(1) F(1B) 57(2) . 1_555 2_767 yes
P(5) F(1) F(3B) 74(6) . 1_555 1_555 yes
F(1B) F(1) F(3B) 128(8) . 2_767 1_555 yes
P(5) F(1B) F(1) 63(2) . 1_555 2_767 yes
P(5) F(1B) F(2) 66(2) . 1_555 1_555 yes
P(5) F(1B) F(3) 60(2) . 1_555 2_767 yes
F(1) F(1B) F(2) 109(4) . 2_767 1_555 yes
F(1) F(1B) F(3) 96(3) . 2_767 2_767 yes
F(2) F(1B) F(3) 98(3) . 1_555 2_767 yes
P(5) F(2) F(1B) 64(2) . 1_555 1_555 yes
P(5) F(2) F(2B) 66(3) . 1_555 1_555 yes
F(1B) F(2) F(2B) 123(4) . 1_555 1_555 yes
P(5) F(2B) F(2) 65(3) . 1_555 1_555 yes
P(5) F(2B) F(3) 67(3) . 1_555 1_555 yes
F(2) F(2B) F(3) 123(5) . 1_555 1_555 yes
P(5) F(3) F(1B) 56(2) . 1_555 2_767 yes
P(5) F(3) F(2B) 64(3) . 1_555 1_555 yes
P(5) F(3) F(3B) 61(3) . 1_555 2_767 yes
F(1B) F(3) F(2B) 94(3) . 2_767 1_555 yes
F(1B) F(3) F(3B) 88(3) . 2_767 2_767 yes
F(2B) F(3) F(3B) 111(4) . 1_555 2_767 yes
P(5) F(3B) F(1) 72(6) . 1_555 1_555 yes
P(5) F(3B) F(3) 59(3) . 1_555 2_767 yes
F(1) F(3B) F(3) 119(8) . 1_555 2_767 yes
P(6) F(5) F(5) 113(1) . 1_555 2_655 yes
P(7) F(10) F(10B) 53.1(3) . 1_555 1_555 yes
P(7) F(10) F(11B) 61.9(3) . 1_555 1_555 yes
F(10B) F(10) F(11B) 113.849(6) . 1_555 1_555 yes
P(7) F(10B) F(10) 76.2(3) . 1_555 1_555 yes
P(7) F(10B) F(12) 85.5(3) . 1_555 1_555 yes
P(7) F(10B) F(14) 66.4(3) . 1_555 1_555 yes
F(10) F(10B) F(12) 136.405(2) . 1_555 1_555 yes
F(10) F(10B) F(14) 97.75(1) . 1_555 1_555 yes
F(12) F(10B) F(14) 110.73(1) . 1_555 1_555 yes
P(7) F(11) F(11B) 60.1(3) . 1_555 1_555 yes
P(7) F(11) F(12B) 85.0(3) . 1_555 1_555 yes
F(11B) F(11) F(12B) 139.880(1) . 1_555 1_555 yes
P(7) F(11B) F(10) 69.9(3) . 1_555 1_555 yes
P(7) F(11B) F(11) 56.6(3) . 1_555 1_555 yes
P(7) F(11B) F(13) 59.1(3) . 1_555 1_555 yes
F(10) F(11B) F(11) 97.917(2) . 1_555 1_555 yes
F(10) F(11B) F(13) 107.616(2) . 1_555 1_555 yes
F(11) F(11B) F(13) 93.710(10) . 1_555 1_555 yes
P(7) F(12) F(10B) 55.0(3) . 1_555 1_555 yes
P(7) F(12B) F(11) 68.2(3) . 1_555 1_555 yes
P(7) F(13) F(11B) 65.0(3) . 1_555 1_555 yes
P(7) F(13) F(13B) 68.1(3) . 1_555 1_555 yes
P(7) F(13) F(15B) 75.4(3) . 1_555 1_555 yes
F(11B) F(13) F(13B) 110.485(8) . 1_555 1_555 yes
F(11B) F(13) F(15B) 102.845(9) . 1_555 1_555 yes
F(13B) F(13) F(15B) 111.435(10) . 1_555 1_555 yes
P(7) F(13B) F(13) 62.3(3) . 1_555 1_555 yes
P(7) F(13B) F(14) 73.9(3) . 1_555 1_555 yes
F(13) F(13B) F(14) 135.391(1) . 1_555 1_555 yes
P(7) F(14) F(10B) 49.8(3) . 1_555 1_555 yes
P(7) F(14) F(13B) 64.9(3) . 1_555 1_555 yes
F(10B) F(14) F(13B) 107.153(5) . 1_555 1_555 yes
P(7) F(14B) F(15) 67.6(3) . 1_555 1_555 yes
P(7) F(15) F(14B) 87.4(3) . 1_555 1_555 yes
P(7) F(15) F(15B) 70.4(3) . 1_555 1_555 yes
F(14B) F(15) F(15B) 155.973(2) . 1_555 1_555 yes
P(7) F(15B) F(13) 54.1(3) . 1_555 1_555 yes
P(7) F(15B) F(15) 52.2(3) . 1_555 1_555 yes
F(13) F(15B) F(15) 95.482(6) . 1_555 1_555 yes
P(8) F(16) F(17B) 60.1(4) . 1_555 1_555 yes
P(8) F(16) F(19B) 64.7(4) . 1_555 1_555 yes
P(8) F(16) F(21B) 65.1(4) . 1_555 1_555 yes
F(17B) F(16) F(19B) 94.148(1) . 1_555 1_555 yes
F(17B) F(16) F(21B) 102.028(2) . 1_555 1_555 yes
F(19B) F(16) F(21B) 107.871(5) . 1_555 1_555 yes
P(8) F(16B) F(17) 69.2(4) . 1_555 1_555 yes
P(8) F(16B) F(21) 64.3(4) . 1_555 1_555 yes
F(17) F(16B) F(21) 133.498(8) . 1_555 1_555 yes
P(8) F(17) F(16B) 72.3(4) . 1_555 1_555 yes
P(8) F(17) F(17B) 56.2(3) . 1_555 1_555 yes
P(8) F(17) F(19B) 62.4(4) . 1_555 1_555 yes
F(16B) F(17) F(17B) 103.937(9) . 1_555 1_555 yes
F(16B) F(17) F(19B) 116.893(5) . 1_555 1_555 yes
F(17B) F(17) F(19B) 85.600(1) . 1_555 1_555 yes
P(8) F(17B) F(16) 59.3(4) . 1_555 1_555 yes
P(8) F(17B) F(17) 57.1(4) . 1_555 1_555 yes
P(8) F(17B) F(19) 73.7(4) . 1_555 1_555 yes
F(16) F(17B) F(17) 84.794(1) . 1_555 1_555 yes
F(16) F(17B) F(19) 115.940(6) . 1_555 1_555 yes
F(17) F(17B) F(19) 104.781(4) . 1_555 1_555 yes
P(8) F(18) F(19B) 65.7(4) . 1_555 1_555 yes
P(8) F(18) F(20B) 76.3(4) . 1_555 1_555 yes
F(19B) F(18) F(20B) 141.241(8) . 1_555 1_555 yes
P(8) F(18B) F(19) 65.9(4) . 1_555 1_555 yes
P(8) F(18B) F(20) 63.1(4) . 1_555 1_555 yes
P(8) F(18B) F(21) 67.2(4) . 1_555 1_555 yes
F(19) F(18B) F(20) 100.260(1) . 1_555 1_555 yes
F(19) F(18B) F(21) 106.72(1) . 1_555 1_555 yes
F(20) F(18B) F(21) 104.757(2) . 1_555 1_555 yes
P(8) F(19) F(17B) 68.4(4) . 1_555 1_555 yes
P(8) F(19) F(18B) 60.0(4) . 1_555 1_555 yes
F(17B) F(19) F(18B) 128.35(1) . 1_555 1_555 yes
P(8) F(19B) F(16) 60.1(3) . 1_555 1_555 yes
P(8) F(19B) F(17) 59.9(4) . 1_555 1_555 yes
P(8) F(19B) F(18) 59.9(4) . 1_555 1_555 yes
F(16) F(19B) F(17) 95.288(1) . 1_555 1_555 yes
F(16) F(19B) F(18) 99.76(1) . 1_555 1_555 yes
F(17) F(19B) F(18) 96.2611(9) . 1_555 1_555 yes
P(8) F(20) F(18B) 60.4(4) . 1_555 1_555 yes
P(8) F(20) F(21B) 67.3(4) . 1_555 1_555 yes
F(18B) F(20) F(21B) 117.523(7) . 1_555 1_555 yes
P(8) F(20B) F(18) 70.0(4) . 1_555 1_555 yes
P(8) F(20B) F(21) 58.5(4) . 1_555 1_555 yes
F(18) F(20B) F(21) 115.413(5) . 1_555 1_555 yes
P(8) F(21) F(16B) 65.1(4) . 1_555 1_555 yes
P(8) F(21) F(18B) 62.1(4) . 1_555 1_555 yes
P(8) F(21) F(20B) 57.9(4) . 1_555 1_555 yes
F(16B) F(21) F(18B) 110.475(4) . 1_555 1_555 yes
F(16B) F(21) F(20B) 93.266(2) . 1_555 1_555 yes
F(18B) F(21) F(20B) 94.2889(9) . 1_555 1_555 yes
P(8) F(21B) F(16) 65.9(4) . 1_555 1_555 yes
P(8) F(21B) F(20) 70.2(4) . 1_555 1_555 yes
F(16) F(21B) F(20) 134.731(9) . 1_555 1_555 yes
Ru(1) O(1) C(2) 124(2) . 1_555 1_555 yes
P(1) O(2) C(5) 133(2) . 1_555 1_555 yes
P(1) O(3) C(6) 132(4) . 1_555 1_555 yes
P(1) O(4) C(7) 148(4) . 1_555 1_555 yes
P(2) O(5) C(8) 173(7) . 1_555 1_555 yes
P(2) O(6) C(9) 165(3) . 1_555 1_555 yes
P(2) O(7) C(10) 140(3) . 1_555 1_555 yes
P(3) O(8) C(11) 148(4) . 1_555 1_555 yes
P(3) O(9) C(12) 123(1) . 1_555 1_555 yes
P(3) O(10) C(13) 123(1) . 1_555 1_555 yes
P(4) O(11) C(14) 126(2) . 1_555 1_555 yes
P(4) O(12) C(15) 136(3) . 1_555 1_555 yes
P(4) O(13) C(16) 117(3) . 1_555 1_555 yes
Ru(1) N(1) C(17) 173(2) . 1_555 1_555 yes
Ru(1) N(2) C(19) 177(3) . 1_555 1_555 yes
Ru(2) N(3) C(21) 179(2) . 1_555 1_555 yes
Ru(2) N(4) C(23) 162(2) . 1_555 1_555 yes
Ru(2) N(5) C(25) 164(2) . 1_555 1_555 yes
S(1) C(1) C(2) 115(2) . 1_555 1_555 yes
O(1) C(2) C(1) 115(2) . 1_555 1_555 yes
O(1) C(2) C(3) 138(3) . 1_555 1_555 yes
C(1) C(2) C(3) 105(3) . 1_555 1_555 yes
C(2) C(3) C(4) 101(3) . 1_555 1_555 yes
N(1) C(17) C(18) 174(2) . 1_555 1_555 yes
N(2) C(19) C(20) 171(4) . 1_555 1_555 yes
N(3) C(21) C(22) 179(2) . 1_555 1_555 yes
N(4) C(23) C(24) 178(2) . 1_555 1_555 yes
N(5) C(25) C(26) 174(3) . 1_555 1_555 yes

loop_
_geom_bond_atom_site_label_1
_geom_bond_atom_site_label_2
_geom_bond_distance
_geom_bond_site_symmetry_1
_geom_bond_site_symmetry_2
_geom_bond_publ_flag
Ru(1) S(1) 2.320(6) . . yes
Ru(1) P(1) 2.234(7) . . yes
Ru(1) P(2) 2.207(8) . . yes
Ru(1) O(1) 2.14(2) . . yes
Ru(1) N(1) 2.07(2) . . yes
Ru(1) N(2) 2.07(2) . . yes
Ru(2) S(2) 2.354(6) . . yes
Ru(2) P(3) 2.217(6) . . yes
Ru(2) P(4) 2.234(7) . . yes
Ru(2) N(3) 2.06(2) . . yes
Ru(2) N(4) 2.15(2) . . yes
Ru(2) N(5) 2.18(2) . . yes
S(1) S(2) 2.040(7) . . yes
S(1) C(1) 1.86(3) . . yes
P(1) O(2) 1.51(2) . . yes
P(1) O(3) 1.54(3) . . yes
P(1) O(4) 1.46(2) . . yes
P(2) O(5) 1.48(3) . . yes
P(2) O(6) 1.49(2) . . yes
P(2) O(7) 1.56(2) . . yes
P(3) O(8) 1.53(2) . . yes
P(3) O(9) 1.60(2) . . yes
P(3) O(10) 1.58(2) . . yes
P(4) O(11) 1.58(2) . . yes
P(4) O(12) 1.62(2) . . yes
P(4) O(13) 1.51(2) . . yes
P(5) F(1) 1.61(5) . . yes
P(5) F(1) 1.61(5) . 2_767 yes
P(5) F(1B) 1.53(5) . . yes
P(5) F(1B) 1.53(5) . 2_767 yes
P(5) F(2) 1.55(4) . . yes
P(5) F(2) 1.55(4) . 2_767 yes
P(5) F(2B) 1.56(5) . . yes
P(5) F(2B) 1.56(5) . 2_767 yes
P(5) F(3) 1.60(4) . . yes
P(5) F(3) 1.60(4) . 2_767 yes
P(5) F(3B) 1.63(8) . . yes
P(5) F(3B) 1.63(8) . 2_767 yes
P(6) F(4) 1.71(3) . . yes
P(6) F(5) 1.52(3) . . yes
P(6) F(6) 1.62(2) . . yes
P(6) F(7) 1.46(2) . . yes
P(6) F(8) 1.56(3) . . yes
P(6) F(9) 1.35(3) . . yes
P(7) F(10) 1.623(8) . . yes
P(7) F(10B) 1.336(8) . . yes
P(7) F(11) 1.467(8) . . yes
P(7) F(11B) 1.524(8) . . yes
P(7) F(12) 1.625(8) . . yes
P(7) F(12B) 1.574(8) . . yes
P(7) F(13) 1.443(8) . . yes
P(7) F(13B) 1.511(8) . . yes
P(7) F(14) 1.603(8) . . yes
P(7) F(14B) 1.562(8) . . yes
P(7) F(15) 1.446(8) . . yes
P(7) F(15B) 1.725(8) . . yes
P(8) F(16) 1.507(10) . . yes
P(8) F(16B) 1.56(1) . . yes
P(8) F(17) 1.53(1) . . yes
P(8) F(17B) 1.519(10) . . yes
P(8) F(18) 1.492(10) . . yes
P(8) F(18B) 1.49(1) . . yes
P(8) F(19) 1.568(10) . . yes
P(8) F(19B) 1.57(1) . . yes
P(8) F(20) 1.53(1) . . yes
P(8) F(20B) 1.543(10) . . yes
P(8) F(21) 1.554(10) . . yes
P(8) F(21B) 1.50(1) . . yes
F(1) F(1B) 1.54(5) . 2_767 yes
F(1) F(3B) 0.92(8) . . yes
F(1B) F(2) 1.26(5) . . yes
F(1B) F(3) 1.62(5) . 2_767 yes
F(2) F(2B) 1.25(6) . . yes
F(2B) F(3) 1.29(6) . . yes
F(3) F(3B) 1.57(8) . 2_767 yes
F(5) F(5) 1.4915(1) . 2_655 yes
F(10) F(10B) 1.2933(2) . . yes
F(10) F(11B) 1.289 . . yes
F(10B) F(12) 1.035 . . yes
F(10B) F(14) 1.5690(2) . . yes
F(11) F(11B) 1.5696(1) . . yes
F(11) F(12B) 0.712 . . yes
F(11B) F(13) 1.3912(3) . . yes
F(13) F(13B) 1.2405(1) . . yes
F(13) F(15B) 1.3765(1) . . yes
F(13B) F(14) 1.098 . . yes
F(14B) F(15) 0.661 . . yes
F(15) F(15B) 1.5431(1) . . yes
F(16) F(17B) 1.527 . . yes
F(16) F(19B) 1.426 . . yes
F(16) F(21B) 1.2473(3) . . yes
F(16B) F(17) 1.0209(1) . . yes
F(16B) F(21) 1.3304(3) . . yes
F(17) F(17B) 1.678 . . yes
F(17) F(19B) 1.501 . . yes
F(17B) F(19) 1.0041(2) . . yes
F(18) F(19B) 1.4032(3) . . yes
F(18) F(20B) 0.8832(2) . . yes
F(18B) F(19) 1.3924(2) . . yes
F(18B) F(20) 1.427 . . yes
F(18B) F(21) 1.303 . . yes
F(20) F(21B) 1.0961(2) . . yes
F(20B) F(21) 1.632 . . yes
O(1) C(2) 1.22(3) . . yes
O(2) C(5) 1.37(3) . . yes
O(3) C(6) 1.26(4) . . yes
O(4) C(7) 1.26(4) . . yes
O(5) C(8) 1.01(7) . . yes
O(6) C(9) 1.51(6) . . yes
O(7) C(10) 1.22(4) . . yes
O(8) C(11) 1.12(4) . . yes
O(9) C(12) 1.41(3) . . yes
O(10) C(13) 1.49(3) . . yes
O(11) C(14) 1.32(4) . . yes
O(12) C(15) 1.22(4) . . yes
O(13) C(16) 1.44(4) . . yes
N(1) C(17) 1.10(2) . . yes
N(2) C(19) 1.12(3) . . yes
N(3) C(21) 1.13(2) . . yes
N(4) C(23) 1.11(2) . . yes
N(5) C(25) 1.12(3) . . yes
C(1) C(2) 1.58(4) . . yes
C(2) C(3) 1.50(5) . . yes
C(3) C(4) 1.59(7) . . yes
C(17) C(18) 1.43(3) . . yes
C(19) C(20) 1.49(4) . . yes
C(21) C(22) 1.41(3) . . yes
C(23) C(24) 1.45(3) . . yes
C(25) C(26) 1.41(3) . . yes

loop_
_geom_contact_atom_site_label_1
_geom_contact_atom_site_label_2
_geom_contact_distance
_geom_contact_site_symmetry_1
_geom_contact_site_symmetry_2
_geom_contact_publ_flag
F(1) C(22) 3.43(5) . 2_667 ?
F(1) C(21) 3.49(5) . 2_667 ?
F(1B) C(25) 3.19(5) . 1_655 ?
F(1B) C(21) 3.21(5) . 1_655 ?
F(1B) C(23) 3.28(5) . 1_655 ?
F(1B) N(3) 3.32(5) . 1_655 ?
F(1B) C(26) 3.41(6) . 1_655 ?
F(1B) N(5) 3.46(5) . 1_655 ?
F(1B) N(4) 3.49(5) . 1_655 ?
F(1B) C(24) 3.51(6) . 1_655 ?
F(1B) C(22) 3.60(5) . 1_655 ?
F(2) C(21) 3.24(4) . 1_655 ?
F(2) C(23) 3.28(5) . 1_655 ?
F(2) C(24) 3.37(5) . 1_655 ?
F(2) C(22) 3.41(4) . 1_655 ?
F(2) N(3) 3.53(4) . 1_655 ?
F(2) C(10) 3.57(7) . 1_656 ?
F(2) N(4) 3.59(4) . 1_655 ?
F(2B) C(22) 3.40(6) . 1_655 ?
F(2B) C(26) 3.55(7) . 2_667 ?
F(3) F(12) 3.33(4) . 2_767 ?
F(3) C(26) 3.34(5) . 2_667 ?
F(3) C(24) 3.35(5) . 2_667 ?
F(3) C(22) 3.54(5) . 1_655 ?
F(3B) C(24) 3.15(8) . 1_655 ?
F(3B) C(22) 3.55(8) . 2_667 ?
F(4) C(3) 3.27(6) . 2_656 ?
F(4) C(16) 3.58(3) . 2_656 ?
F(6) C(3) 3.04(5) . 2_656 ?
F(6) C(14) 3.34(6) . 2_656 ?
F(6) C(18) 3.54(3) . 2_655 ?
F(6) C(4) 3.59(6) . 2_656 ?
F(7) C(14) 3.33(5) . 1_554 ?
F(7) C(17) 3.54(2) . . ?
F(7) C(18) 3.58(3) . . ?
F(8) C(4) 2.90(5) . 2_656 ?
F(8) C(3) 3.36(5) . 2_656 ?
F(9) C(16) 3.52(4) . 1_554 ?
F(9) O(13) 3.56(2) . 1_554 ?
F(9) C(14) 3.59(5) . 1_554 ?
F(10) F(10) 3.0942(5) . 2_666 ?
F(10) C(9) 3.51(6) . . ?
F(10B) C(22) 3.10(2) . 2_667 ?
F(11) C(9) 3.23(7) . . ?
F(11) C(15) 3.24(4) . 1_554 ?
F(11B) C(9) 3.14(6) . . ?
F(11B) C(22) 3.49(3) . 1_554 ?
F(11B) C(15) 3.55(6) . 1_554 ?
F(12) C(22) 3.41(2) . 2_667 ?
F(12) C(24) 3.43(3) . 1_655 ?
F(12B) C(5) 3.33(3) . 1_655 ?
F(13) C(11) 3.43(5) . 1_554 ?
F(13B) C(26) 3.16(3) . 2_666 ?
F(13B) C(25) 3.44(3) . 2_666 ?
F(13B) C(12) 3.52(3) . 2_666 ?
F(14B) C(26) 3.40(3) . 1_655 ?
F(14B) C(24) 3.51(3) . 1_655 ?
F(15B) C(15) 3.48(6) . 1_554 ?
F(16) C(13) 3.19(3) . 1_455 ?
F(16) C(24) 3.58(3) . . ?
F(16B) C(4) 3.37(6) . 2_556 ?
F(17B) C(20) 3.10(4) . 1_455 ?
F(18) C(18) 3.59(3) . 2_556 ?
F(18B) C(3) 3.16(5) . . ?
F(18B) C(1) 3.31(3) . . ?
F(19) C(5) 3.52(4) . . ?
F(19) C(4) 3.57(7) . 2_556 ?
F(19B) C(16) 3.43(5) . 1_455 ?
F(19B) C(7) 3.46(6) . 1_556 ?
F(20) C(10) 3.51(5) . 1_556 ?
F(20B) C(18) 3.05(3) . 1_556 ?
F(20B) C(17) 3.38(2) . 1_556 ?
F(21) C(6) 3.06(5) . 2_556 ?
F(21) C(4) 3.58(6) . 2_556 ?
F(21B) C(24) 3.23(3) . . ?
F(21B) C(10) 3.25(5) . 1_556 ?
O(9) C(22) 3.40(3) . 2_667 ?
C(9) C(15) 3.37(8) . 1_554 ?
C(9) C(22) 3.51(7) . 1_554 ?
C(10) C(23) 3.48(4) . 1_554 ?
C(12) C(22) 3.58(4) . 2_667 ?
C(13) C(24) 3.32(4) . 1_655 ?
